data_2014892
loop_
_publ_author_name
'Lundquist, Knut'
'Li, Shi-Ming'
'Langer, Vratislav'

_publ_section_title
;<i>threo</i>-2-(2,6-Dimethoxyphenoxy)-1-(4-hydroxy-3,5-dimethoxyphenyl)propane-1,3-diol:
 a conformational study
;
_journal_issue 4
_journal_name_full 'Acta Crystallographica Section C'
_journal_page_first o256
_journal_page_last o258
_journal_paper_doi 10.1107/S0108270105006359
_journal_volume 61
_journal_year 2005
_chemical_formula_iupac 'C19 H24 O8'
_chemical_formula_moiety 'C19 H24 O8'
_chemical_formula_sum 'C19 H24 O8'
_chemical_formula_weight 380.38
_chemical_melting_point .415E-305
_chemical_name_systematic
;
threo-2-(2,6-Dimethoxyphenoxy)-1-(4-hydroxy-3,5-dimethoxyphenyl)propane-
1,3-diol
;
_space_group_IT_number 15
_symmetry_cell_setting monoclinic
_symmetry_space_group_name_Hall '-C 2yc'
_symmetry_space_group_name_H-M 'C 1 2/c 1'
_atom_sites_solution_hydrogens geom
_atom_sites_solution_primary direct
_atom_sites_solution_secondary difmap
_audit_creation_method SHELXL97
_cell_angle_alpha 90.00
_cell_angle_beta 114.3320(10)
_cell_angle_gamma 90.00
_cell_formula_units_Z 8
_cell_length_a 24.06340(10)
_cell_length_b 7.34650(10)
_cell_length_c 22.4459(3)
_cell_measurement_reflns_used 7395
_cell_measurement_temperature 173(2)
_cell_measurement_theta_max 30.67
_cell_measurement_theta_min 1.86
_cell_volume 3615.56(8)
_computing_cell_refinement 'SAINT (Siemens, 1995)'
_computing_data_collection 'SMART(Siemens, 1995)'
_computing_data_reduction 'SAINT and SADABS (Sheldrick, 2002'
_computing_molecular_graphics 'DIAMOND (Brandenburg, 2005)'
_computing_publication_material SHELXTL
_computing_structure_refinement SHELXTL
_computing_structure_solution 'SHELXTL (Bruker, 1997)'
_diffrn_ambient_temperature 173(2)
_diffrn_measured_fraction_theta_full 0.995
_diffrn_measured_fraction_theta_max 0.995
_diffrn_measurement_device_type 'Siemens SMART CCD area-detector'
_diffrn_measurement_method \w
_diffrn_radiation_monochromator graphite
_diffrn_radiation_source 'fine-focus sealed tube'
_diffrn_radiation_type MoK\a
_diffrn_radiation_wavelength 0.71073
_diffrn_reflns_av_R_equivalents 0.0352
_diffrn_reflns_av_sigmaI/netI 0.0251
_diffrn_reflns_limit_h_max 34
_diffrn_reflns_limit_h_min -34
_diffrn_reflns_limit_k_max 10
_diffrn_reflns_limit_k_min -10
_diffrn_reflns_limit_l_max 32
_diffrn_reflns_limit_l_min -32
_diffrn_reflns_number 28856
_diffrn_reflns_theta_full 30.67
_diffrn_reflns_theta_max 30.67
_diffrn_reflns_theta_min 1.86
_diffrn_standards_decay_% none
_diffrn_standards_number 0
_exptl_absorpt_coefficient_mu 0.109
_exptl_absorpt_correction_T_max 0.976
_exptl_absorpt_correction_T_min 0.758
_exptl_absorpt_correction_type multi-scan
_exptl_absorpt_process_details '(SADABS; Sheldrick, 2002)'
_exptl_crystal_colour colourless
_exptl_crystal_density_diffrn 1.398
_exptl_crystal_density_meas ?
_exptl_crystal_density_method 'not measured'
_exptl_crystal_description prism
_exptl_crystal_F_000 1616
_exptl_crystal_size_max 0.28
_exptl_crystal_size_mid 0.24
_exptl_crystal_size_min 0.22
_refine_diff_density_max 0.553
_refine_diff_density_min -0.268
_refine_ls_extinction_method none
_refine_ls_goodness_of_fit_ref 1.035
_refine_ls_hydrogen_treatment constr
_refine_ls_matrix_type full
_refine_ls_number_parameters 275
_refine_ls_number_reflns 5566
_refine_ls_number_restraints 0
_refine_ls_restrained_S_all 1.035
_refine_ls_R_factor_all 0.0656
_refine_ls_R_factor_gt 0.0499
_refine_ls_shift/su_max 0.001
_refine_ls_shift/su_mean 0.000
_refine_ls_structure_factor_coef Fsqd
_refine_ls_weighting_details 'calc w = 1/[\s^2^(Fo^2^)+(0.0693P)^2^+4.0089P] where P = (Fo^2^+2Fc^2^)/3'
_refine_ls_weighting_scheme calc
_refine_ls_wR_factor_gt 0.1351
_refine_ls_wR_factor_ref 0.1458
_reflns_number_gt 4423
_reflns_number_total 5566
_reflns_threshold_expression I>2\s(I)
_cod_data_source_file sk1820.cif
_cod_data_source_block I
_cod_depositor_comments
;
The following automatic conversions were performed:

'_exptl_crystal_density_meas' value 'not measured' was changed to '?'
- the value is perceived as not measured.

Automatic conversion script
Id: cif_fix_values 3008 2015-01-20 13:52:24Z robertas 
;
_cod_original_cell_volume 3615.56(7)
_cod_original_sg_symbol_H-M 'C 2/c'
_cod_database_code 2014892
_cod_database_fobs_code 2014892

loop_
_symmetry_equiv_pos_as_xyz
'x, y, z'
'-x, y, -z+1/2'
'x+1/2, y+1/2, z'
'-x+1/2, y+1/2, -z+1/2'
'-x, -y, -z'
'x, -y, z-1/2'
'-x+1/2, -y+1/2, -z'
'x+1/2, -y+1/2, z-1/2'

loop_
_atom_site_label
_atom_site_fract_x
_atom_site_fract_y
_atom_site_fract_z
_atom_site_U_iso_or_equiv
_atom_site_adp_type
_atom_site_calc_flag
_atom_site_refinement_flags
_atom_site_occupancy
_atom_site_disorder_assembly
_atom_site_disorder_group
_atom_site_type_symbol
O1 1.26067(5) 0.57058(19) 0.93706(5) 0.0342(3) Uani d . 1 . . O
O2 1.33164(5) 0.60577(18) 0.87428(5) 0.0332(3) Uani d . 1 . . O
H2 1.3495 0.6196 0.8494 0.044(6) Uiso calc R 1 . . H
O3 1.28640(5) 0.63279(19) 0.74418(6) 0.0350(3) Uani d . 1 . . O
O4 1.05517(5) 0.77079(14) 0.69355(6) 0.0324(3) Uani d . 1 . . O
H4 1.0226 0.7506 0.6606 0.056(7) Uiso calc R 1 . . H
O5 1.07439(5) 0.13622(14) 0.66710(5) 0.0265(2) Uani d . 1 . . O
H5 1.0704 0.0297 0.6783 0.067(8) Uiso calc R 1 . . H
O6 0.98651(4) 0.45885(13) 0.66054(4) 0.01855(19) Uani d . 1 . . O
O7 0.97078(5) 0.67472(15) 0.56114(5) 0.0296(2) Uani d . 1 . . O
O8 0.93480(5) 0.13097(15) 0.64410(6) 0.0311(2) Uani d . 1 . . O
C1 1.14385(6) 0.61084(19) 0.76799(7) 0.0230(3) Uani d . 1 . . C
C2 1.16891(6) 0.59072(19) 0.83541(7) 0.0239(3) Uani d . 1 . . C
H2A 1.1430 0.5774 0.8576 0.027(5) Uiso calc R 1 . . H
C3 1.23207(6) 0.5899(2) 0.87086(7) 0.0251(3) Uani d . 1 . . C
C4 1.27024(6) 0.6081(2) 0.83844(7) 0.0249(3) Uani d . 1 . . C
C5 1.24446(6) 0.6239(2) 0.77060(7) 0.0252(3) Uani d . 1 . . C
C6 1.18159(6) 0.6279(2) 0.73525(7) 0.0255(3) Uani d . 1 . . C
H6 1.1646 0.6423 0.6891 0.029(5) Uiso calc R 1 . . H
C7 1.22344(9) 0.5300(3) 0.97058(9) 0.0460(5) Uani d . 1 . . C
H7A 1.1946 0.6298 0.9644 0.057(7) Uiso calc R 1 . . H
H7B 1.2491 0.5151 1.0173 0.060(7) Uiso calc R 1 . . H
H7C 1.2009 0.4171 0.9532 0.058(7) Uiso calc R 1 . . H
C8 1.26462(8) 0.6151(3) 0.67552(8) 0.0351(4) Uani d . 1 . . C
H8A 1.2415 0.5015 0.6615 0.048(6) Uiso calc R 1 . . H
H8B 1.2992 0.6133 0.6631 0.052(7) Uiso calc R 1 . . H
H8C 1.2380 0.7184 0.6543 0.054(7) Uiso calc R 1 . . H
C9 1.07530(6) 0.60671(19) 0.73068(7) 0.0220(3) Uani d . 1 . . C
H9 1.0566 0.6007 0.7630 0.023(4) Uiso calc R 1 . . H
C10 1.05236(6) 0.44501(18) 0.68448(6) 0.0189(2) Uani d . 1 . . C
H10 1.0643 0.4615 0.6471 0.022(4) Uiso calc R 1 . . H
C11 1.07503(7) 0.26098(19) 0.71608(7) 0.0241(3) Uani d . 1 . . C
H11A 1.1170 0.2728 0.7504 0.044(6) Uiso calc R 1 . . H
H11B 1.0484 0.2156 0.7367 0.031(5) Uiso calc R 1 . . H
C12 0.95217(6) 0.39685(18) 0.59825(6) 0.0192(2) Uani d . 1 . . C
C13 0.94180(6) 0.5109(2) 0.54514(7) 0.0235(3) Uani d . 1 . . C
C14 0.90435(8) 0.4543(2) 0.48201(7) 0.0334(3) Uani d . 1 . . C
H14 0.8973 0.5309 0.4455 0.044(6) Uiso calc R 1 . . H
C15 0.87777(8) 0.2844(3) 0.47373(8) 0.0367(4) Uani d . 1 . . C
H15 0.8528 0.2441 0.4307 0.048(6) Uiso calc R 1 . . H
C16 0.88619(7) 0.1714(2) 0.52561(8) 0.0305(3) Uani d . 1 . . C
H16 0.8667 0.0560 0.5184 0.040(6) Uiso calc R 1 . . H
C17 0.92351(6) 0.22747(19) 0.58878(7) 0.0231(3) Uani d . 1 . . C
C18 0.96536(10) 0.7951(2) 0.50902(9) 0.0396(4) Uani d . 1 . . C
H18A 0.9832 0.7378 0.4815 0.043(6) Uiso calc R 1 . . H
H18B 0.9870 0.9089 0.5272 0.058(7) Uiso calc R 1 . . H
H18C 0.9222 0.8213 0.4826 0.052(7) Uiso calc R 1 . . H
C19 0.90465(9) -0.0389(2) 0.63792(10) 0.0365(4) Uani d . 1 . . C
H19A 0.8604 -0.0205 0.6161 0.037(5) Uiso calc R 1 . . H
H19B 0.9151 -0.0909 0.6814 0.058(7) Uiso calc R 1 . . H
H19C 0.9176 -0.1224 0.6120 0.046(6) Uiso calc R 1 . . H

loop_
_atom_site_aniso_label
_atom_site_aniso_U_11
_atom_site_aniso_U_22
_atom_site_aniso_U_33
_atom_site_aniso_U_12
_atom_site_aniso_U_13
_atom_site_aniso_U_23
O1 0.0231(5) 0.0535(7) 0.0231(5) -0.0006(5) 0.0067(4) 0.0049(5)
O2 0.0157(5) 0.0538(7) 0.0264(5) -0.0008(5) 0.0050(4) 0.0034(5)
O3 0.0205(5) 0.0563(8) 0.0282(5) -0.0051(5) 0.0100(4) -0.0018(5)
O4 0.0255(5) 0.0190(5) 0.0407(6) -0.0022(4) 0.0017(5) -0.0004(4)
O5 0.0275(5) 0.0202(5) 0.0326(5) 0.0014(4) 0.0133(4) -0.0006(4)
O6 0.0140(4) 0.0221(5) 0.0177(4) -0.0009(3) 0.0046(3) -0.0025(3)
O7 0.0373(6) 0.0234(5) 0.0270(5) 0.0005(4) 0.0123(4) 0.0069(4)
O8 0.0358(6) 0.0250(5) 0.0321(6) -0.0112(4) 0.0136(5) -0.0004(4)
C1 0.0183(6) 0.0209(6) 0.0274(7) -0.0010(5) 0.0070(5) -0.0025(5)
C2 0.0205(6) 0.0233(6) 0.0279(7) -0.0011(5) 0.0100(5) -0.0023(5)
C3 0.0215(6) 0.0273(7) 0.0234(6) -0.0005(5) 0.0060(5) -0.0002(5)
C4 0.0174(6) 0.0266(7) 0.0270(7) -0.0014(5) 0.0055(5) -0.0004(5)
C5 0.0193(6) 0.0275(7) 0.0281(7) -0.0035(5) 0.0091(5) -0.0017(5)
C6 0.0205(6) 0.0293(7) 0.0242(6) -0.0027(5) 0.0065(5) -0.0011(5)
C7 0.0334(9) 0.0759(15) 0.0272(8) -0.0074(9) 0.0109(7) 0.0087(9)
C8 0.0296(8) 0.0479(10) 0.0304(8) -0.0054(7) 0.0148(6) -0.0041(7)
C9 0.0170(6) 0.0218(6) 0.0250(6) -0.0019(5) 0.0066(5) -0.0032(5)
C10 0.0142(5) 0.0214(6) 0.0201(6) 0.0004(4) 0.0062(4) 0.0002(5)
C11 0.0238(6) 0.0219(6) 0.0242(6) 0.0045(5) 0.0074(5) 0.0021(5)
C12 0.0159(5) 0.0215(6) 0.0187(6) 0.0012(4) 0.0055(4) -0.0020(5)
C13 0.0231(6) 0.0248(6) 0.0215(6) 0.0046(5) 0.0082(5) 0.0008(5)
C14 0.0338(8) 0.0411(9) 0.0197(6) 0.0096(7) 0.0056(6) 0.0017(6)
C15 0.0296(8) 0.0461(10) 0.0240(7) 0.0041(7) 0.0006(6) -0.0116(7)
C16 0.0224(7) 0.0304(7) 0.0336(8) -0.0027(5) 0.0063(6) -0.0123(6)
C17 0.0190(6) 0.0234(6) 0.0262(6) -0.0007(5) 0.0086(5) -0.0031(5)
C18 0.0551(11) 0.0316(8) 0.0412(9) 0.0136(8) 0.0291(8) 0.0161(7)
C19 0.0396(9) 0.0227(7) 0.0542(10) -0.0083(6) 0.0261(8) -0.0040(7)

loop_
_atom_type_symbol
_atom_type_description
_atom_type_scat_dispersion_real
_atom_type_scat_dispersion_imag
_atom_type_scat_source
C C 0.0033 0.0016 'International Tables Vol C Tables 4.2.6.8 and 6.1.1.4'
H H 0.0000 0.0000 'International Tables Vol C Tables 4.2.6.8 and 6.1.1.4'
O O 0.0106 0.0060 'International Tables Vol C Tables 4.2.6.8 and 6.1.1.4'

loop_
_geom_angle_atom_site_label_1
_geom_angle_atom_site_label_2
_geom_angle_atom_site_label_3
_geom_angle
C3 O1 C7 117.02(12)
C4 O2 H2 109.5
C5 O3 C8 117.39(12)
C9 O4 H4 109.5
C11 O5 H5 109.5
C12 O6 C10 117.38(10)
C13 O7 C18 117.83(13)
C17 O8 C19 117.89(13)
C2 C1 C6 120.11(13)
C2 C1 C9 119.14(12)
C6 C1 C9 120.71(13)
C1 C2 C3 120.30(13)
C1 C2 H2A 119.9
C3 C2 H2A 119.9
O1 C3 C2 124.34(13)
O1 C3 C4 115.71(12)
C2 C3 C4 119.95(13)
O2 C4 C5 122.26(13)
O2 C4 C3 118.61(13)
C5 C4 C3 119.11(13)
O3 C5 C6 125.19(13)
O3 C5 C4 113.73(12)
C6 C5 C4 121.07(13)
C5 C6 C1 119.43(13)
C5 C6 H6 120.3
C1 C6 H6 120.3
O1 C7 H7A 109.5
O1 C7 H7B 109.5
H7A C7 H7B 109.5
O1 C7 H7C 109.5
H7A C7 H7C 109.5
H7B C7 H7C 109.5
O3 C8 H8A 109.5
O3 C8 H8B 109.5
H8A C8 H8B 109.5
O3 C8 H8C 109.5
H8A C8 H8C 109.5
H8B C8 H8C 109.5
O4 C9 C1 109.63(11)
O4 C9 C10 108.64(11)
C1 C9 C10 113.54(11)
O4 C9 H9 108.3
C1 C9 H9 108.3
C10 C9 H9 108.3
O6 C10 C11 111.23(11)
O6 C10 C9 103.38(10)
C11 C10 C9 114.61(11)
O6 C10 H10 109.1
C11 C10 H10 109.1
C9 C10 H10 109.1
O5 C11 C10 108.91(11)
O5 C11 H11A 109.9
C10 C11 H11A 109.9
O5 C11 H11B 109.9
C10 C11 H11B 109.9
H11A C11 H11B 108.3
O6 C12 C13 119.44(12)
O6 C12 C17 120.15(12)
C13 C12 C17 120.17(12)
O7 C13 C12 114.44(12)
O7 C13 C14 125.30(14)
C12 C13 C14 120.26(14)
C15 C14 C13 118.47(15)
C15 C14 H14 120.8
C13 C14 H14 120.8
C14 C15 C16 122.25(14)
C14 C15 H15 118.9
C16 C15 H15 118.9
C17 C16 C15 119.46(15)
C17 C16 H16 120.3
C15 C16 H16 120.3
O8 C17 C16 125.42(14)
O8 C17 C12 115.24(12)
C16 C17 C12 119.35(14)
O7 C18 H18A 109.5
O7 C18 H18B 109.5
H18A C18 H18B 109.5
O7 C18 H18C 109.5
H18A C18 H18C 109.5
H18B C18 H18C 109.5
O8 C19 H19A 109.5
O8 C19 H19B 109.5
H19A C19 H19B 109.5
O8 C19 H19C 109.5
H19A C19 H19C 109.5
H19B C19 H19C 109.5

loop_
_geom_bond_atom_site_label_1
_geom_bond_atom_site_label_2
_geom_bond_site_symmetry_2
_geom_bond_distance
_geom_bond_publ_flag
O1 C3 . 1.3635(18) ?
O1 C7 . 1.419(2) ?
O2 C4 . 1.3605(17) ?
O2 H2 . 0.8400 ?
O3 C5 . 1.3666(18) ?
O3 C8 . 1.415(2) ?
O4 C9 . 1.4316(18) ?
O4 H4 . 0.8400 ?
O5 C11 . 1.4266(17) ?
O5 H5 . 0.8400 ?
O6 C12 . 1.3758(15) ?
O6 C10 . 1.4520(15) ?
O7 C13 . 1.3631(19) ?
O7 C18 . 1.4291(19) ?
O8 C17 . 1.3567(18) ?
O8 C19 . 1.4211(18) ?
C1 C2 . 1.387(2) ?
C1 C6 . 1.389(2) ?
C1 C9 . 1.5118(18) ?
C2 C3 . 1.3952(19) ?
C2 H2A . 0.9500 ?
C3 C4 . 1.394(2) ?
C4 C5 . 1.392(2) ?
C5 C6 . 1.3891(19) ?
C6 H6 . 0.9500 ?
C7 H7A . 0.9800 ?
C7 H7B . 0.9800 ?
C7 H7C . 0.9800 ?
C8 H8A . 0.9800 ?
C8 H8B . 0.9800 ?
C8 H8C . 0.9800 ?
C9 C10 . 1.5230(19) ?
C9 H9 . 1.0000 ?
C10 C11 . 1.5197(19) ?
C10 H10 . 1.0000 ?
C11 H11A . 0.9900 ?
C11 H11B . 0.9900 ?
C12 C13 . 1.3928(19) ?
C12 C17 . 1.3958(19) ?
C13 C14 . 1.393(2) ?
C14 C15 . 1.380(3) ?
C14 H14 . 0.9500 ?
C15 C16 . 1.376(3) ?
C15 H15 . 0.9500 ?
C16 C17 . 1.392(2) ?
C16 H16 . 0.9500 ?
C18 H18A . 0.9800 ?
C18 H18B . 0.9800 ?
C18 H18C . 0.9800 ?
C19 H19A . 0.9800 ?
C19 H19B . 0.9800 ?
C19 H19C . 0.9800 ?

loop_
_geom_hbond_atom_site_label_D
_geom_hbond_atom_site_label_H
_geom_hbond_atom_site_label_A
_geom_hbond_site_symmetry_A
_geom_hbond_distance_DH
_geom_hbond_distance_HA
_geom_hbond_distance_DA
_geom_hbond_angle_DHA
_geom_hbond_publ_flag
O2 H2 O3 . 0.84 2.22 2.6707(16) 114 no
O2 H2 O5 4_756 0.84 2.02 2.7851(15) 152 no
O5 H5 O4 1_545 0.84 1.99 2.8284(15) 173 no
O4 H4 O6 . 0.84 2.31 2.7424(14) 112 no
O4 H4 O7 . 0.84 2.13 2.9123(16) 154 no
C9 H9 O6 2_756 1.00 2.56 3.5139(17) 159 no
C18 H18C O2 8_465 0.98 2.57 3.466(2) 153 no
C19 H19C O7 1_545 0.98 2.52 3.491(2) 169 no
C11 H11A O3 4_746 0.99 2.50 3.2171(18) 129 no

loop_
_geom_torsion_atom_site_label_1
_geom_torsion_atom_site_label_2
_geom_torsion_atom_site_label_3
_geom_torsion_atom_site_label_4
_geom_torsion
C6 C1 C2 C3 0.8(2)
C9 C1 C2 C3 178.55(13)
C7 O1 C3 C2 6.8(2)
C7 O1 C3 C4 -172.67(16)
C1 C2 C3 O1 -179.87(14)
C1 C2 C3 C4 -0.4(2)
O1 C3 C4 O2 -0.1(2)
C2 C3 C4 O2 -179.61(14)
O1 C3 C4 C5 178.41(14)
C2 C3 C4 C5 -1.1(2)
C8 O3 C5 C6 -10.8(2)
C8 O3 C5 C4 168.63(15)
O2 C4 C5 O3 1.2(2)
C3 C4 C5 O3 -177.24(14)
O2 C4 C5 C6 -179.30(14)
C3 C4 C5 C6 2.2(2)
O3 C5 C6 C1 177.57(15)
C4 C5 C6 C1 -1.8(2)
C2 C1 C6 C5 0.3(2)
C9 C1 C6 C5 -177.40(13)
C2 C1 C9 O4 123.33(14)
C6 C1 C9 O4 -58.97(17)
C2 C1 C9 C10 -114.96(14)
C6 C1 C9 C10 62.73(18)
C12 O6 C10 C11 -87.44(13)
C12 O6 C10 C9 149.09(11)
O4 C9 C10 O6 -63.99(13)
C1 C9 C10 O6 173.76(11)
O4 C9 C10 C11 174.79(11)
C1 C9 C10 C11 52.54(16)
O6 C10 C11 O5 88.62(13)
C9 C10 C11 O5 -154.57(11)
C10 O6 C12 C13 -83.77(15)
C10 O6 C12 C17 101.89(14)
C18 O7 C13 C12 176.37(13)
C18 O7 C13 C14 -3.7(2)
O6 C12 C13 O7 3.51(18)
C17 C12 C13 O7 177.85(12)
O6 C12 C13 C14 -176.40(13)
C17 C12 C13 C14 -2.1(2)
O7 C13 C14 C15 -179.48(15)
C12 C13 C14 C15 0.4(2)
C13 C14 C15 C16 1.2(3)
C14 C15 C16 C17 -1.1(3)
C19 O8 C17 C16 -2.3(2)
C19 O8 C17 C12 177.10(13)
C15 C16 C17 O8 178.82(15)
C15 C16 C17 C12 -0.6(2)
O6 C12 C17 O8 -3.02(18)
C13 C12 C17 O8 -177.32(12)
O6 C12 C17 C16 176.42(12)
C13 C12 C17 C16 2.1(2)

loop_
_cod_related_entry_id
_cod_related_entry_database
_cod_related_entry_code
1 ChemSpider 21132558
